data_1554789
loop_
_publ_author_name
'Hoffmann, Kerstin'
'Guentner, Manuel'
'Mayer, Peter'
'Dube, Henry'

_publ_section_title
;
 Symmetric and nonsymmetric bis-hemithioindigos -- precise visible light
 controlled shape-shifters
;
_journal_issue 8
_journal_name_full 'Organic Chemistry Frontiers'
_journal_page_first 1244
_journal_paper_doi 10.1039/C9QO00202B
_journal_volume 6
_journal_year 2019
_chemical_formula_moiety 'C13 H18 N2 O2 S2'
_chemical_formula_sum 'C13 H18 N2 O2 S2'
_chemical_formula_weight 298.41
_space_group_crystal_system monoclinic
_space_group_IT_number 14
_space_group_name_Hall '-P 2ybc'
_space_group_name_H-M_alt 'P 1 21/c 1'
_atom_sites_solution_hydrogens geom
_audit_block_code C13H18N2O2S2_tv221_carell
_audit_creation_method SHELXL-2014
_audit_update_record
;
2019-02-04 deposited with the CCDC.	2019-03-13 downloaded from the CCDC.
;
_cell_angle_alpha 90
_cell_angle_beta 103.2861(13)
_cell_angle_gamma 90
_cell_formula_units_Z 4
_cell_length_a 10.5966(4)
_cell_length_b 11.0075(4)
_cell_length_c 13.0168(5)
_cell_measurement_reflns_used 6389
_cell_measurement_temperature 100(2)
_cell_measurement_theta_max 26.3781
_cell_measurement_theta_min 2.9071
_cell_volume 1477.67(10)
_computing_cell_refinement 'APEX2 v2012.4-3 (Bruker AXS)'
_computing_data_collection 'Bruker Instrument Service v3.0.21'
_computing_data_reduction 'SAINT V8.18C (Bruker AXS Inc., 2011)'
_computing_structure_refinement
;
Sheldrick, G. M. (2008).
<i>Acta Cryst.</i> A<b>64</b>, 112--122.
;
_computing_structure_solution
;
A. Altomare, M. C. Burla, M. Camalli, G. L. Cascarano, C. Giacovazzo, A.
Guagliardi, A. G. G. Moliterni, G. Polidori, R. Spagna: SIR97: a new tool for
crystal structure determination and refinement; J. Appl. Crystallogr. 1999,
32, 115-119.
;
_diffrn_ambient_temperature 100(2)
_diffrn_detector_area_resol_mean 10.4167
_diffrn_measured_fraction_theta_full 0.997
_diffrn_measured_fraction_theta_max 0.997
_diffrn_measurement_device 'fixed-chi three-circle diffractometer'
_diffrn_measurement_device_type 'Bruker D8Venture'
_diffrn_measurement_method 'mix of phi and omega scans'
_diffrn_radiation_collimation 'focusing mirrors'
_diffrn_radiation_monochromator 'focusing mirrors'
_diffrn_radiation_type MoK\a
_diffrn_radiation_wavelength 0.71073
_diffrn_reflns_av_R_equivalents 0.0341
_diffrn_reflns_av_unetI/netI 0.0228
_diffrn_reflns_Laue_measured_fraction_full 0.997
_diffrn_reflns_Laue_measured_fraction_max 0.997
_diffrn_reflns_limit_h_max 12
_diffrn_reflns_limit_h_min -13
_diffrn_reflns_limit_k_max 13
_diffrn_reflns_limit_k_min -13
_diffrn_reflns_limit_l_max 16
_diffrn_reflns_limit_l_min -16
_diffrn_reflns_number 18080
_diffrn_reflns_point_group_measured_fraction_full 0.997
_diffrn_reflns_point_group_measured_fraction_max 0.997
_diffrn_reflns_theta_full 26.375
_diffrn_reflns_theta_max 26.36
_diffrn_reflns_theta_min 2.706
_diffrn_source 'rotating anode (TXS)'
_diffrn_source_current 50
_diffrn_source_power 2.5
_diffrn_source_type 'Bruker TXS'
_diffrn_source_voltage 50
_exptl_absorpt_coefficient_mu 0.360
_exptl_absorpt_correction_T_max 0.9705
_exptl_absorpt_correction_T_min 0.9144
_exptl_absorpt_correction_type multi-scan
_exptl_absorpt_process_details 'SADABS V2014/4 (Bruker AXS Inc.)'
_exptl_crystal_colour colourless
_exptl_crystal_density_diffrn 1.341
_exptl_crystal_density_method 'not measured'
_exptl_crystal_description block
_exptl_crystal_F_000 632
_exptl_crystal_size_max 0.100
_exptl_crystal_size_mid 0.070
_exptl_crystal_size_min 0.060
_refine_diff_density_max 0.650
_refine_diff_density_min -0.484
_refine_diff_density_rms 0.061
_refine_ls_extinction_method none
_refine_ls_goodness_of_fit_ref 1.101
_refine_ls_hydrogen_treatment constr
_refine_ls_matrix_type full
_refine_ls_number_parameters 177
_refine_ls_number_reflns 3006
_refine_ls_number_restraints 0
_refine_ls_restrained_S_all 1.101
_refine_ls_R_factor_all 0.0505
_refine_ls_R_factor_gt 0.0407
_refine_ls_shift/su_max 0.000
_refine_ls_shift/su_mean 0.000
_refine_ls_structure_factor_coef Fsqd
_refine_ls_weighting_details 'w=1/[\s^2^(Fo^2^)+(0.0383P)^2^+1.6323P] where P=(Fo^2^+2Fc^2^)/3'
_refine_ls_weighting_scheme calc
_refine_ls_wR_factor_gt 0.0965
_refine_ls_wR_factor_ref 0.1012
_reflns_Friedel_coverage 0.000
_reflns_number_gt 2560
_reflns_number_total 3006
_reflns_threshold_expression 'I > 2\s(I)'
_cod_data_source_file c9qo00202b2.cif
_cod_data_source_block tv221
_cod_original_sg_symbol_H-M 'P 21/c'
_cod_database_code 1554789
_shelx_space_group_comment
;
The symmetry employed for this shelxl refinement is uniquely defined
by the following loop, which should always be used as a source of
symmetry information in preference to the above space-group names.
They are only intended as comments.
;
_shelxl_version_number 2014-3

loop_
_space_group_symop_operation_xyz
'x, y, z'
'-x, y+1/2, -z+1/2'
'-x, -y, -z'
'x, -y-1/2, z-1/2'

loop_
_atom_site_label
_atom_site_type_symbol
_atom_site_fract_x
_atom_site_fract_y
_atom_site_fract_z
_atom_site_U_iso_or_equiv
_atom_site_adp_type
_atom_site_occupancy
_atom_site_site_symmetry_order
_atom_site_calc_flag
_atom_site_refinement_flags_posn
_atom_site_refinement_flags_adp
C1 C 0.41020(18) 0.45031(19) 0.80850(16) 0.0182(4) Uani 1 1 d . .
C2 C -0.1640(2) 0.26937(19) 0.52145(17) 0.0218(4) Uani 1 1 d . .
C3 C 0.19223(19) 0.31069(19) 0.79332(17) 0.0200(4) Uani 1 1 d . .
C4 C 0.12456(18) 0.30715(18) 0.68716(16) 0.0187(4) Uani 1 1 d . .
C5 C 0.06473(19) 0.19649(19) 0.64963(17) 0.0206(4) Uani 1 1 d . .
C6 C 0.0761(2) 0.0944(2) 0.71401(19) 0.0259(5) Uani 1 1 d . .
H6 H 0.0349 0.0207 0.6868 0.031 Uiso 1 1 calc R U
C7 C 0.1468(2) 0.0994(2) 0.8173(2) 0.0286(5) Uani 1 1 d . .
H7 H 0.1564 0.0289 0.8605 0.034 Uiso 1 1 calc R U
C8 C 0.2035(2) 0.2078(2) 0.85740(18) 0.0255(5) Uani 1 1 d . .
H8 H 0.2503 0.2123 0.9289 0.031 Uiso 1 1 calc R U
C9 C 0.1198(2) 0.41607(19) 0.61717(17) 0.0210(4) Uani 1 1 d . .
H9A H 0.2064 0.4317 0.6054 0.032 Uiso 1 1 calc R U
H9B H 0.0906 0.4869 0.6510 0.032 Uiso 1 1 calc R U
H9C H 0.0592 0.4007 0.5493 0.032 Uiso 1 1 calc R U
C10 C 0.6125(2) 0.5567(2) 0.81638(19) 0.0266(5) Uani 1 1 d . .
H10A H 0.6152 0.5042 0.7561 0.040 Uiso 1 1 calc R U
H10B H 0.6791 0.5307 0.8779 0.040 Uiso 1 1 calc R U
H10C H 0.6290 0.6410 0.7989 0.040 Uiso 1 1 calc R U
C11 C 0.4532(2) 0.6434(2) 0.90876(18) 0.0255(5) Uani 1 1 d . .
H11A H 0.4836 0.7219 0.8884 0.038 Uiso 1 1 calc R U
H11B H 0.4958 0.6258 0.9824 0.038 Uiso 1 1 calc R U
H11C H 0.3591 0.6465 0.9013 0.038 Uiso 1 1 calc R U
C12 C -0.3697(2) 0.3500(2) 0.4231(2) 0.0325(5) Uani 1 1 d . .
H12A H -0.3671 0.4257 0.3840 0.049 Uiso 1 1 calc R U
H12B H -0.3775 0.3690 0.4949 0.049 Uiso 1 1 calc R U
H12C H -0.4444 0.3014 0.3873 0.049 Uiso 1 1 calc R U
C13 C -0.2261(3) 0.2428(2) 0.32689(19) 0.0387(6) Uani 1 1 d . .
H13A H -0.3049 0.2061 0.2837 0.058 Uiso 1 1 calc R U
H13B H -0.1557 0.1831 0.3393 0.058 Uiso 1 1 calc R U
H13C H -0.2015 0.3134 0.2899 0.058 Uiso 1 1 calc R U
N1 N 0.48465(16) 0.54824(16) 0.84066(14) 0.0209(4) Uani 1 1 d . .
N2 N -0.2505(2) 0.28147(18) 0.42762(15) 0.0295(4) Uani 1 1 d . .
O1 O 0.43728(14) 0.36886(13) 0.75388(12) 0.0241(3) Uani 1 1 d . .
O2 O -0.17870(14) 0.31123(14) 0.60402(11) 0.0234(3) Uani 1 1 d . .
S1 S 0.26038(5) 0.44812(5) 0.85321(4) 0.02184(14) Uani 1 1 d . .
S2 S -0.02270(6) 0.17960(5) 0.51607(5) 0.02753(16) Uani 1 1 d . .

loop_
_atom_site_aniso_label
_atom_site_aniso_U_11
_atom_site_aniso_U_22
_atom_site_aniso_U_33
_atom_site_aniso_U_23
_atom_site_aniso_U_13
_atom_site_aniso_U_12
C1 0.0135(9) 0.0212(10) 0.0190(10) 0.0059(8) 0.0018(8) 0.0020(8)
C2 0.0225(11) 0.0179(10) 0.0243(11) 0.0008(8) 0.0040(9) -0.0088(8)
C3 0.0127(9) 0.0220(10) 0.0268(11) 0.0023(8) 0.0077(8) 0.0007(8)
C4 0.0132(9) 0.0199(10) 0.0248(11) 0.0020(8) 0.0078(8) 0.0029(8)
C5 0.0153(10) 0.0206(10) 0.0280(11) -0.0007(8) 0.0090(8) 0.0010(8)
C6 0.0196(11) 0.0192(10) 0.0424(13) 0.0019(9) 0.0142(10) -0.0001(8)
C7 0.0222(11) 0.0242(11) 0.0430(14) 0.0148(10) 0.0148(10) 0.0057(9)
C8 0.0162(10) 0.0324(12) 0.0291(12) 0.0101(10) 0.0077(9) 0.0052(9)
C9 0.0208(10) 0.0194(10) 0.0227(11) 0.0015(8) 0.0047(8) -0.0024(8)
C10 0.0178(10) 0.0232(11) 0.0395(13) 0.0030(10) 0.0083(9) -0.0008(9)
C11 0.0224(11) 0.0254(11) 0.0266(11) -0.0043(9) 0.0013(9) 0.0025(9)
C12 0.0284(12) 0.0306(13) 0.0327(13) 0.0102(10) -0.0050(10) -0.0057(10)
C13 0.0581(17) 0.0322(13) 0.0217(12) -0.0018(10) 0.0008(11) -0.0111(12)
N1 0.0157(8) 0.0194(9) 0.0276(9) 0.0000(7) 0.0047(7) 0.0018(7)
N2 0.0388(11) 0.0262(10) 0.0209(10) 0.0014(8) 0.0011(8) -0.0073(9)
O1 0.0195(7) 0.0186(7) 0.0365(9) -0.0020(6) 0.0107(7) 0.0012(6)
O2 0.0202(7) 0.0268(8) 0.0220(8) -0.0011(6) 0.0027(6) -0.0003(6)
S1 0.0142(2) 0.0282(3) 0.0235(3) -0.0021(2) 0.0049(2) 0.0000(2)
S2 0.0284(3) 0.0264(3) 0.0293(3) -0.0088(2) 0.0100(2) -0.0036(2)

loop_
_atom_type_symbol
_atom_type_description
_atom_type_scat_dispersion_real
_atom_type_scat_dispersion_imag
_atom_type_scat_source
C C 0.0033 0.0016 'International Tables Vol C Tables 4.2.6.8 and 6.1.1.4'
H H 0.0000 0.0000 'International Tables Vol C Tables 4.2.6.8 and 6.1.1.4'
N N 0.0061 0.0033 'International Tables Vol C Tables 4.2.6.8 and 6.1.1.4'
O O 0.0106 0.0060 'International Tables Vol C Tables 4.2.6.8 and 6.1.1.4'
S S 0.1246 0.1234 'International Tables Vol C Tables 4.2.6.8 and 6.1.1.4'

loop_
_geom_angle_atom_site_label_1
_geom_angle_atom_site_label_2
_geom_angle_atom_site_label_3
_geom_angle
O1 C1 N1 124.85(18)
O1 C1 S1 121.24(16)
N1 C1 S1 113.91(15)
O2 C2 N2 124.4(2)
O2 C2 S2 121.21(16)
N2 C2 S2 114.40(16)
C8 C3 C4 121.3(2)
C8 C3 S1 117.28(17)
C4 C3 S1 121.31(16)
C3 C4 C5 116.94(19)
C3 C4 C9 120.95(18)
C5 C4 C9 122.10(19)
C6 C5 C4 121.4(2)
C6 C5 S2 117.20(17)
C4 C5 S2 121.37(16)
C7 C6 C5 120.4(2)
C7 C6 H6 119.8
C5 C6 H6 119.8
C6 C7 C8 119.6(2)
C6 C7 H7 120.2
C8 C7 H7 120.2
C7 C8 C3 120.3(2)
C7 C8 H8 119.9
C3 C8 H8 119.9
C4 C9 H9A 109.5
C4 C9 H9B 109.5
H9A C9 H9B 109.5
C4 C9 H9C 109.5
H9A C9 H9C 109.5
H9B C9 H9C 109.5
N1 C10 H10A 109.5
N1 C10 H10B 109.5
H10A C10 H10B 109.5
N1 C10 H10C 109.5
H10A C10 H10C 109.5
H10B C10 H10C 109.5
N1 C11 H11A 109.5
N1 C11 H11B 109.5
H11A C11 H11B 109.5
N1 C11 H11C 109.5
H11A C11 H11C 109.5
H11B C11 H11C 109.5
N2 C12 H12A 109.5
N2 C12 H12B 109.5
H12A C12 H12B 109.5
N2 C12 H12C 109.5
H12A C12 H12C 109.5
H12B C12 H12C 109.5
N2 C13 H13A 109.5
N2 C13 H13B 109.5
H13A C13 H13B 109.5
N2 C13 H13C 109.5
H13A C13 H13C 109.5
H13B C13 H13C 109.5
C1 N1 C11 124.41(18)
C1 N1 C10 119.35(17)
C11 N1 C10 115.93(18)
C2 N2 C13 124.1(2)
C2 N2 C12 119.12(19)
C13 N2 C12 116.4(2)
C3 S1 C1 99.68(9)
C5 S2 C2 98.90(10)

loop_
_geom_bond_atom_site_label_1
_geom_bond_atom_site_label_2
_geom_bond_distance
C1 O1 1.219(2)
C1 N1 1.345(3)
C1 S1 1.812(2)
C2 O2 1.212(3)
C2 N2 1.354(3)
C2 S2 1.809(2)
C3 C8 1.395(3)
C3 C4 1.403(3)
C3 S1 1.777(2)
C4 C5 1.408(3)
C4 C9 1.500(3)
C5 C6 1.391(3)
C5 S2 1.782(2)
C6 C7 1.382(3)
C6 H6 0.9500
C7 C8 1.383(3)
C7 H7 0.9500
C8 H8 0.9500
C9 H9A 0.9800
C9 H9B 0.9800
C9 H9C 0.9800
C10 N1 1.464(3)
C10 H10A 0.9800
C10 H10B 0.9800
C10 H10C 0.9800
C11 N1 1.460(3)
C11 H11A 0.9800
C11 H11B 0.9800
C11 H11C 0.9800
C12 N2 1.461(3)
C12 H12A 0.9800
C12 H12B 0.9800
C12 H12C 0.9800
C13 N2 1.457(3)
C13 H13A 0.9800
C13 H13B 0.9800
C13 H13C 0.9800

loop_
_geom_torsion_atom_site_label_1
_geom_torsion_atom_site_label_2
_geom_torsion_atom_site_label_3
_geom_torsion_atom_site_label_4
_geom_torsion
C8 C3 C4 C5 2.3(3)
S1 C3 C4 C5 -174.67(14)
C8 C3 C4 C9 -176.28(19)
S1 C3 C4 C9 6.8(3)
C3 C4 C5 C6 -2.1(3)
C9 C4 C5 C6 176.41(18)
C3 C4 C5 S2 -179.35(14)
C9 C4 C5 S2 -0.8(3)
C4 C5 C6 C7 0.1(3)
S2 C5 C6 C7 177.46(16)
C5 C6 C7 C8 1.8(3)
C6 C7 C8 C3 -1.7(3)
C4 C3 C8 C7 -0.4(3)
S1 C3 C8 C7 176.63(16)
O1 C1 N1 C11 -178.0(2)
S1 C1 N1 C11 2.3(3)
O1 C1 N1 C10 -4.7(3)
S1 C1 N1 C10 175.60(15)
O2 C2 N2 C13 172.9(2)
S2 C2 N2 C13 -9.0(3)
O2 C2 N2 C12 0.6(3)
S2 C2 N2 C12 178.71(15)
C8 C3 S1 C1 100.86(17)
C4 C3 S1 C1 -82.07(17)
O1 C1 S1 C3 -0.83(19)
N1 C1 S1 C3 178.86(15)
C6 C5 S2 C2 110.33(17)
C4 C5 S2 C2 -72.35(17)
O2 C2 S2 C5 -5.40(19)
N2 C2 S2 C5 176.43(16)
